data_2217120
loop_
_publ_author_name
'Dan-Dan Song'
'Qiong Chen'

_publ_section_title
;Ethyl
 5-chloromethyl-2-methylsulfanyl-7-phenyl-4,7-dihydro-1,2,4-triazolo[1,5-<i>a</i>]pyrimidine-6-carboxylate
;
_journal_coeditor_code HK2399
_journal_issue 1
_journal_name_full 'Acta Crystallographica Section E'
_journal_page_first o45
_journal_page_last o45
_journal_paper_doi 10.1107/S1600536807062629
_journal_volume 64
_journal_year 2008
_chemical_formula_iupac 'C16 H17 Cl N4 O2 S'
_chemical_formula_moiety 'C16 H17 Cl N4 O2 S'
_chemical_formula_sum 'C16 H17 Cl N4 O2 S'
_chemical_formula_weight 364.85
_chemical_name_systematic
;
Ethyl 5-chloromethyl-2-methylsulfanyl-7-phenyl-4,7-dihydro-
1,2,4-triazolo[1,5-a]pyrimidine-6-carboxylate
;
_space_group_IT_number 2
_symmetry_cell_setting triclinic
_symmetry_space_group_name_Hall '-P 1'
_symmetry_space_group_name_H-M 'P -1'
_atom_sites_solution_hydrogens geom
_atom_sites_solution_primary direct
_atom_sites_solution_secondary difmap
_audit_creation_method SHELXL-97
_cell_angle_alpha 106.022(2)
_cell_angle_beta 102.631(2)
_cell_angle_gamma 109.919(2)
_cell_formula_units_Z 2
_cell_length_a 8.9280(8)
_cell_length_b 9.8217(9)
_cell_length_c 11.3775(10)
_cell_measurement_reflns_used 1660
_cell_measurement_temperature 292(2)
_cell_measurement_theta_max 22.49
_cell_measurement_theta_min 2.39
_cell_volume 845.85(13)
_computing_cell_refinement 'SAINT (Bruker, 2001)'
_computing_data_collection 'SMART (Bruker, 2001)'
_computing_data_reduction 'SAINT (Bruker, 2001)'
_computing_molecular_graphics 'PLATON (Spek, 2003)'
_computing_publication_material 'SHELXTL (Bruker, 2001)'
_computing_structure_refinement 'SHELXL97 (Sheldrick, 1997)'
_computing_structure_solution 'SHELXS97 (Sheldrick, 1997)'
_diffrn_ambient_temperature 292(2)
_diffrn_measured_fraction_theta_full 0.990
_diffrn_measured_fraction_theta_max 0.990
_diffrn_measurement_device_type 'Bruker SMART 4K CCD area-detector diffractometer'
_diffrn_measurement_method '\f and \w scans'
_diffrn_radiation_monochromator graphite
_diffrn_radiation_source 'fine-focus sealed tube'
_diffrn_radiation_type MoK\a
_diffrn_radiation_wavelength 0.71073
_diffrn_reflns_av_R_equivalents 0.0297
_diffrn_reflns_av_sigmaI/netI 0.0495
_diffrn_reflns_limit_h_max 11
_diffrn_reflns_limit_h_min -10
_diffrn_reflns_limit_k_max 12
_diffrn_reflns_limit_k_min -12
_diffrn_reflns_limit_l_max 13
_diffrn_reflns_limit_l_min -14
_diffrn_reflns_number 6662
_diffrn_reflns_theta_full 26.00
_diffrn_reflns_theta_max 26.00
_diffrn_reflns_theta_min 2.39
_exptl_absorpt_coefficient_mu 0.366
_exptl_absorpt_correction_type none
_exptl_crystal_colour colorless
_exptl_crystal_density_diffrn 1.433
_exptl_crystal_density_method 'not measured'
_exptl_crystal_description block
_exptl_crystal_F_000 380
_exptl_crystal_size_max 0.20
_exptl_crystal_size_mid 0.10
_exptl_crystal_size_min 0.02
_refine_diff_density_max 0.396
_refine_diff_density_min -0.418
_refine_ls_extinction_method none
_refine_ls_goodness_of_fit_ref 1.020
_refine_ls_hydrogen_treatment mixed
_refine_ls_matrix_type full
_refine_ls_number_parameters 222
_refine_ls_number_reflns 3281
_refine_ls_number_restraints 0
_refine_ls_restrained_S_all 1.020
_refine_ls_R_factor_all 0.0813
_refine_ls_R_factor_gt 0.0553
_refine_ls_shift/su_max 0.001
_refine_ls_shift/su_mean 0.000
_refine_ls_structure_factor_coef Fsqd
_refine_ls_weighting_details 'calc w=1/[\s^2^(Fo^2^)+(0.0839P)^2^P] where P=(Fo^2^+2Fc^2^)/3'
_refine_ls_weighting_scheme calc
_refine_ls_wR_factor_gt 0.1423
_refine_ls_wR_factor_ref 0.1555
_reflns_number_gt 2295
_reflns_number_total 3281
_reflns_threshold_expression I>2\s(I)
_cod_data_source_file hk2399.cif
_cod_data_source_block I
_cod_database_code 2217120
_cod_database_fobs_code 2217120

loop_
_symmetry_equiv_pos_as_xyz
'x, y, z'
'-x, -y, -z'

loop_
_atom_site_type_symbol
_atom_site_label
_atom_site_fract_x
_atom_site_fract_y
_atom_site_fract_z
_atom_site_U_iso_or_equiv
_atom_site_adp_type
_atom_site_calc_flag
_atom_site_refinement_flags
_atom_site_occupancy
Cl Cl1 0.52275(12) 0.20019(13) 0.21023(8) 0.0802(4) Uani d . 1
S S1 0.33719(10) 0.12878(9) 0.82617(8) 0.0506(3) Uani d . 1
O O1 0.7924(2) 0.7426(2) 0.57614(18) 0.0458(5) Uani d . 1
O O2 0.8859(3) 0.6249(3) 0.4314(2) 0.0745(8) Uani d . 1
N N1 0.5299(3) 0.3688(3) 0.7737(2) 0.0399(6) Uani d . 1
N N2 0.4832(3) 0.1259(2) 0.6417(2) 0.0394(6) Uani d . 1
N N3 0.6027(3) 0.3760(2) 0.6786(2) 0.0378(5) Uani d . 1
N N4 0.6300(3) 0.2107(3) 0.5023(2) 0.0423(6) Uani d . 1
H H4 0.603(4) 0.119(4) 0.448(3) 0.051 Uiso d . 1
C C1 0.3128(5) 0.2917(4) 0.9220(4) 0.0875(14) Uani d . 1
H H1A 0.4175 0.3619 0.9926 0.131 Uiso calc R 1
H H1B 0.2245 0.2552 0.9564 0.131 Uiso calc R 1
H H1C 0.2831 0.3456 0.8687 0.131 Uiso calc R 1
C C2 0.4589(3) 0.2173(3) 0.7451(3) 0.0372(6) Uani d . 1
C C3 0.5739(3) 0.2331(3) 0.6044(2) 0.0355(6) Uani d . 1
C C4 0.6994(3) 0.3357(3) 0.4670(3) 0.0396(7) Uani d . 1
C C5 0.7350(3) 0.4840(3) 0.5433(3) 0.0373(6) Uani d . 1
C C6 0.7104(3) 0.5239(3) 0.6746(3) 0.0371(6) Uani d . 1
H H6 0.6505 0.5913 0.6795 0.045 Uiso calc R 1
C C7 0.7226(4) 0.2871(3) 0.3381(3) 0.0480(8) Uani d . 1
H H7A 0.7719 0.2125 0.3329 0.058 Uiso calc R 1
H H7B 0.7995 0.3778 0.3290 0.058 Uiso calc R 1
C C8 0.8112(4) 0.6191(3) 0.5077(3) 0.0434(7) Uani d . 1
C C9 0.8778(4) 0.8879(3) 0.5616(3) 0.0488(8) Uani d . 1
H H9A 0.8284 0.8785 0.4733 0.059 Uiso calc R 1
H H9B 0.9972 0.9124 0.5791 0.059 Uiso calc R 1
C C10 0.8580(4) 1.0149(4) 0.6559(3) 0.0606(9) Uani d . 1
H H10A 0.7394 0.9875 0.6405 0.091 Uiso calc R 1
H H10B 0.9090 1.1114 0.6446 0.091 Uiso calc R 1
H H10C 0.9127 1.0274 0.7433 0.091 Uiso calc R 1
C C11 0.8775(3) 0.6081(3) 0.7886(3) 0.0361(6) Uani d . 1
C C12 0.9729(4) 0.5313(4) 0.8217(3) 0.0583(9) Uani d . 1
H H12 0.9337 0.4245 0.7752 0.070 Uiso calc R 1
C C13 1.1272(5) 0.6119(5) 0.9238(4) 0.0715(11) Uani d . 1
H H13 1.1902 0.5587 0.9461 0.086 Uiso calc R 1
C C14 1.1866(4) 0.7682(5) 0.9914(3) 0.0668(10) Uani d . 1
H H14 1.2904 0.8218 1.0595 0.080 Uiso calc R 1
C C15 1.0946(4) 0.8466(4) 0.9596(3) 0.0609(9) Uani d . 1
H H15 1.1353 0.9536 1.0058 0.073 Uiso calc R 1
C C16 0.9403(4) 0.7662(3) 0.8584(3) 0.0489(8) Uani d . 1
H H16 0.8778 0.8202 0.8371 0.059 Uiso calc R 1

loop_
_atom_site_aniso_label
_atom_site_aniso_U_11
_atom_site_aniso_U_22
_atom_site_aniso_U_33
_atom_site_aniso_U_12
_atom_site_aniso_U_13
_atom_site_aniso_U_23
Cl1 0.0749(7) 0.1054(8) 0.0463(5) 0.0385(6) 0.0133(5) 0.0154(5)
S1 0.0548(5) 0.0413(4) 0.0518(5) 0.0097(3) 0.0306(4) 0.0165(4)
O1 0.0558(13) 0.0343(11) 0.0494(12) 0.0146(9) 0.0248(10) 0.0193(9)
O2 0.110(2) 0.0528(14) 0.0817(18) 0.0305(14) 0.0683(17) 0.0341(13)
N1 0.0438(13) 0.0347(12) 0.0378(13) 0.0112(10) 0.0208(11) 0.0105(10)
N2 0.0406(13) 0.0330(12) 0.0386(13) 0.0095(10) 0.0172(10) 0.0107(10)
N3 0.0428(13) 0.0293(11) 0.0386(13) 0.0089(10) 0.0217(11) 0.0112(10)
N4 0.0532(15) 0.0280(12) 0.0428(14) 0.0125(11) 0.0260(12) 0.0084(10)
C1 0.112(3) 0.058(2) 0.099(3) 0.025(2) 0.081(3) 0.019(2)
C2 0.0364(15) 0.0345(14) 0.0341(14) 0.0096(11) 0.0135(12) 0.0096(11)
C3 0.0370(15) 0.0319(14) 0.0339(14) 0.0100(11) 0.0155(12) 0.0109(11)
C4 0.0403(16) 0.0363(15) 0.0401(15) 0.0121(12) 0.0184(13) 0.0133(12)
C5 0.0394(16) 0.0350(14) 0.0375(15) 0.0129(12) 0.0182(13) 0.0140(12)
C6 0.0421(16) 0.0276(13) 0.0412(15) 0.0113(11) 0.0198(13) 0.0127(11)
C7 0.0542(18) 0.0405(16) 0.0429(17) 0.0122(14) 0.0226(14) 0.0126(13)
C8 0.0467(17) 0.0381(16) 0.0400(16) 0.0109(13) 0.0170(14) 0.0147(13)
C9 0.0513(18) 0.0415(16) 0.0533(19) 0.0133(14) 0.0162(15) 0.0274(15)
C10 0.064(2) 0.0424(17) 0.072(2) 0.0197(16) 0.0217(18) 0.0227(16)
C11 0.0405(15) 0.0315(14) 0.0370(15) 0.0113(12) 0.0202(12) 0.0140(11)
C12 0.062(2) 0.0453(18) 0.061(2) 0.0243(16) 0.0141(17) 0.0144(16)
C13 0.062(2) 0.079(3) 0.074(3) 0.038(2) 0.012(2) 0.028(2)
C14 0.050(2) 0.075(3) 0.053(2) 0.0146(19) 0.0068(16) 0.0160(19)
C15 0.067(2) 0.0408(17) 0.0473(19) 0.0064(16) 0.0113(17) 0.0051(15)
C16 0.0585(19) 0.0382(16) 0.0425(17) 0.0175(14) 0.0136(15) 0.0118(13)

loop_
_atom_type_symbol
_atom_type_description
_atom_type_scat_dispersion_real
_atom_type_scat_dispersion_imag
_atom_type_scat_source
C C 0.0033 0.0016 'International Tables Vol C Tables 4.2.6.8 and 6.1.1.4'
H H 0.0000 0.0000 'International Tables Vol C Tables 4.2.6.8 and 6.1.1.4'
N N 0.0061 0.0033 'International Tables Vol C Tables 4.2.6.8 and 6.1.1.4'
O O 0.0106 0.0060 'International Tables Vol C Tables 4.2.6.8 and 6.1.1.4'
S S 0.1246 0.1234 'International Tables Vol C Tables 4.2.6.8 and 6.1.1.4'
Cl Cl 0.1484 0.1585 'International Tables Vol C Tables 4.2.6.8 and 6.1.1.4'

loop_
_geom_angle_atom_site_label_1
_geom_angle_atom_site_label_2
_geom_angle_atom_site_label_3
_geom_angle
C2 S1 C1 99.99(15)
C8 O1 C9 116.3(2)
C2 N1 N3 101.5(2)
C3 N2 C2 101.5(2)
C3 N3 N1 109.8(2)
C3 N3 C6 127.0(2)
N1 N3 C6 122.9(2)
C3 N4 C4 119.2(2)
C3 N4 H4 121(2)
C4 N4 H4 118(2)
S1 C1 H1A 109.5
S1 C1 H1B 109.5
H1A C1 H1B 109.5
S1 C1 H1C 109.5
H1A C1 H1C 109.5
H1B C1 H1C 109.5
N1 C2 N2 115.8(2)
N1 C2 S1 124.5(2)
N2 C2 S1 119.64(19)
N3 C3 N2 111.5(2)
N3 C3 N4 120.3(2)
N2 C3 N4 128.2(2)
C5 C4 N4 121.2(2)
C5 C4 C7 125.8(3)
N4 C4 C7 113.0(2)
C4 C5 C8 121.9(2)
C4 C5 C6 122.5(2)
C8 C5 C6 115.5(2)
N3 C6 C11 111.1(2)
N3 C6 C5 106.7(2)
C11 C6 C5 112.6(2)
N3 C6 H6 108.8
C11 C6 H6 108.8
C5 C6 H6 108.8
C4 C7 Cl1 109.7(2)
C4 C7 H7A 109.7
Cl1 C7 H7A 109.7
C4 C7 H7B 109.7
Cl1 C7 H7B 109.7
H7A C7 H7B 108.2
O2 C8 O1 122.2(3)
O2 C8 C5 127.1(3)
O1 C8 C5 110.6(2)
O1 C9 C10 108.3(2)
O1 C9 H9A 110.0
C10 C9 H9A 110.0
O1 C9 H9B 110.0
C10 C9 H9B 110.0
H9A C9 H9B 108.4
C9 C10 H10A 109.5
C9 C10 H10B 109.5
H10A C10 H10B 109.5
C9 C10 H10C 109.5
H10A C10 H10C 109.5
H10B C10 H10C 109.5
C16 C11 C12 118.2(3)
C16 C11 C6 120.1(3)
C12 C11 C6 121.7(2)
C11 C12 C13 120.5(3)
C11 C12 H12 119.8
C13 C12 H12 119.8
C14 C13 C12 120.3(3)
C14 C13 H13 119.9
C12 C13 H13 119.9
C13 C14 C15 120.2(3)
C13 C14 H14 119.9
C15 C14 H14 119.9
C14 C15 C16 119.7(3)
C14 C15 H15 120.2
C16 C15 H15 120.2
C11 C16 C15 121.3(3)
C11 C16 H16 119.4
C15 C16 H16 119.4

loop_
_geom_bond_atom_site_label_1
_geom_bond_atom_site_label_2
_geom_bond_distance
N1 N3 1.385(3)
N4 H4 0.85(3)
C1 S1 1.782(4)
C1 H1A 0.9600
C1 H1B 0.9600
C1 H1C 0.9600
C2 N1 1.312(3)
C2 N2 1.378(3)
C2 S1 1.740(3)
C3 N3 1.324(3)
C3 N2 1.326(3)
C3 N4 1.356(3)
C4 C5 1.357(4)
C4 N4 1.384(3)
C4 C7 1.495(4)
C5 C8 1.480(4)
C5 C6 1.521(4)
C6 N3 1.463(3)
C6 C11 1.521(4)
C6 H6 0.9800
C7 Cl1 1.780(3)
C7 H7A 0.9700
C7 H7B 0.9700
C8 O2 1.207(3)
C8 O1 1.334(3)
C9 O1 1.446(3)
C9 C10 1.494(4)
C9 H9A 0.9700
C9 H9B 0.9700
C10 H10A 0.9600
C10 H10B 0.9600
C10 H10C 0.9600
C11 C16 1.374(4)
C11 C12 1.376(4)
C12 C13 1.387(4)
C12 H12 0.9300
C13 C14 1.358(5)
C13 H13 0.9300
C14 C15 1.361(5)
C14 H14 0.9300
C15 C16 1.382(4)
C15 H15 0.9300
C16 H16 0.9300

loop_
_geom_hbond_atom_site_label_D
_geom_hbond_atom_site_label_H
_geom_hbond_atom_site_label_A
_geom_hbond_site_symmetry_A
_geom_hbond_distance_DH
_geom_hbond_distance_HA
_geom_hbond_distance_DA
_geom_hbond_angle_DHA
N4 H4 N2 2_656 0.85(3) 2.11(3) 2.939(3) 164(3)
C7 H7B O2 . 0.97 2.15 2.888(4) 132.0

loop_
_geom_torsion_atom_site_label_1
_geom_torsion_atom_site_label_2
_geom_torsion_atom_site_label_3
_geom_torsion_atom_site_label_4
_geom_torsion
N4 C4 C5 C8 179.2(3)
C7 C4 C5 C8 -3.1(4)
N4 C4 C5 C6 3.4(4)
C7 C4 C5 C6 -179.0(3)
C4 C5 C6 N3 -15.7(4)
C8 C5 C6 N3 168.2(2)
C4 C5 C6 C11 106.4(3)
C8 C5 C6 C11 -69.7(3)
C5 C4 C7 Cl1 -102.2(3)
N4 C4 C7 Cl1 75.7(3)
C4 C5 C8 O2 -18.9(5)
C6 C5 C8 O2 157.3(3)
C4 C5 C8 O1 163.3(3)
C6 C5 C8 O1 -20.5(3)
N3 C6 C11 C16 -135.1(3)
C5 C6 C11 C16 105.3(3)
N3 C6 C11 C12 47.4(4)
C5 C6 C11 C12 -72.2(3)
C16 C11 C12 C13 0.7(5)
C6 C11 C12 C13 178.2(3)
C11 C12 C13 C14 -0.7(6)
C12 C13 C14 C15 0.4(6)
C13 C14 C15 C16 0.0(6)
C12 C11 C16 C15 -0.3(5)
C6 C11 C16 C15 -177.8(3)
C14 C15 C16 C11 -0.1(5)
N2 C2 N1 N3 1.7(3)
S1 C2 N1 N3 -177.30(19)
N3 C3 N2 C2 0.4(3)
N4 C3 N2 C2 -177.2(3)
N1 C2 N2 C3 -1.3(3)
S1 C2 N2 C3 177.67(19)
N2 C3 N3 N1 0.6(3)
N4 C3 N3 N1 178.4(2)
N2 C3 N3 C6 174.0(2)
N4 C3 N3 C6 -8.2(4)
C2 N1 N3 C3 -1.3(3)
C2 N1 N3 C6 -175.0(2)
C11 C6 N3 C3 -104.4(3)
C5 C6 N3 C3 18.7(4)
C11 C6 N3 N1 68.2(3)
C5 C6 N3 N1 -168.8(2)
N3 C3 N4 C4 -7.7(4)
N2 C3 N4 C4 169.7(3)
C5 C4 N4 C3 9.7(4)
C7 C4 N4 C3 -168.2(2)
O2 C8 O1 C9 -4.6(4)
C5 C8 O1 C9 173.3(2)
C10 C9 O1 C8 -173.8(2)
N1 C2 S1 C1 10.4(3)
N2 C2 S1 C1 -168.5(3)
